data_1572579
loop_
_publ_author_name
'Luo, Jian-Bin'
'Wei, Jun-Hua'
'He, Zi-Lin'
'Chen, Jing-Hua'
'Peng, Qing-Peng'
'Zhang, Zhi-Zhong'
'Kuang, Dai-Bin'

_publ_section_title
;
 Bisphosphonium cation based metal halide glass scintillators with tunable
 melting points.
;
_journal_issue 39
_journal_name_full 'Chemical science'
_journal_page_first 16338
_journal_page_last 16346
_journal_paper_doi 10.1039/d4sc04229h
_journal_volume 15
_journal_year 2024
_chemical_formula_moiety 'Br4 Mn, C43 H44 P2'
_chemical_formula_sum 'C43 H44 Br4 Mn P2'
_chemical_formula_weight 997.30
_space_group_crystal_system monoclinic
_space_group_IT_number 14
_space_group_name_Hall '-P 2yn'
_space_group_name_H-M_alt 'P 1 21/n 1'
_atom_sites_solution_hydrogens geom
_audit_creation_date 2024-02-26
_audit_creation_method
;
Olex2 1.5
(compiled 2023.08.24 svn.re1ec1418 for OlexSys, GUI svn.r6817)
;
_audit_update_record
;
2024-04-18 deposited with the CCDC.	2024-09-11 downloaded from the CCDC.
;
_cell_angle_alpha 90
_cell_angle_beta 102.6600(10)
_cell_angle_gamma 90
_cell_formula_units_Z 4
_cell_length_a 12.01730(10)
_cell_length_b 13.33120(10)
_cell_length_c 27.3180(3)
_cell_measurement_reflns_used 35417
_cell_measurement_temperature 293(2)
_cell_measurement_theta_max 76.8890
_cell_measurement_theta_min 3.3010
_cell_volume 4270.08(7)
_computing_cell_refinement 'CrysAlisPro 1.171.43.94a (Rigaku OD, 2023)'
_computing_data_collection 'CrysAlisPro 1.171.43.94a (Rigaku OD, 2023)'
_computing_data_reduction 'CrysAlisPro 1.171.43.94a (Rigaku OD, 2023)'
_computing_molecular_graphics 'Olex2 1.5 (Dolomanov et al., 2009)'
_computing_publication_material 'Olex2 1.5 (Dolomanov et al., 2009)'
_computing_structure_refinement 'SHELXL 2014/7 (Sheldrick, 2015)'
_computing_structure_solution 'SHELXT 2018/2 (Sheldrick, 2018)'
_diffrn_ambient_temperature 293(2)
_diffrn_detector 'Hybrid Pixel Array Detector'
_diffrn_detector_area_resol_mean 10.0000
_diffrn_detector_type HyPix
_diffrn_measured_fraction_theta_full 1.000
_diffrn_measured_fraction_theta_max 1.000
_diffrn_measurement_details
;
List of Runs (angles in degrees, time in seconds):

  # Type    Start    End  Width  t~exp~   \w     \q     \k     \f   Frames
#--------------------------------------------------------------------------
  1  \w   -177.00 -89.00   0.50    1.00    -- -104.98 -34.00 101.00  176
  2  \w    -71.00 -32.00   0.50    1.00    -- -104.98  61.00 120.00   78
  3  \w   -114.00 -34.00   0.50    1.00    -- -104.98 128.00 121.00  160
  4  \w    -22.00  78.00   0.50    0.20    --   49.71 -88.00 -65.00  200
  5  \w     35.00 137.00   0.50    1.00    --  108.10 -88.00 -65.00  204
  6  \w     74.00 120.00   0.50    0.20    --   49.71 125.00  90.00   92
  7  \w     74.00 120.00   0.50    0.20    --   49.71 125.00   0.00   92
  8  \w     74.00 120.00   0.50    0.20    --   49.71 125.00 -30.00   92
  9  \w     41.00  67.00   0.50    1.00    --  108.10 -61.00  90.00   52
 10  \w     35.00 105.00   0.50    1.00    --  108.10 -77.00  60.00  140
 11  \w    -26.00  26.00   0.50    0.20    --   49.71 -19.00 150.00  104
 12  \w     35.00  71.00   0.50    1.00    --  108.10 -61.00   0.00   72
 13  \w     44.00 103.00   0.50    1.00    --  108.10 -77.00 -60.00  118
 14  \w     35.00  60.00   0.50    1.00    --  108.10 -61.00-180.00   50
 15  \w    -40.00 -13.00   0.50    0.20    --  -46.49  38.00  30.00   54
 16  \w    -91.00 -41.00   0.50    0.20    --  -46.49 125.00 150.00  100
 17  \w     80.00 117.00   0.50    0.20    --   49.62 125.00-150.00   74
 18  \w    -21.00  39.00   0.50    0.20    --   49.62 -38.00  30.00  120
 19  \w      6.00  40.00   0.50    0.20    --   49.62 -38.00 -60.00   68
 20  \w     77.00 112.00   0.50    0.20    --   49.62 125.00-120.00   70
 21  \w     83.00 109.00   0.50    0.20    --   49.62 125.00  30.00   52
 22  \w   -108.00 -81.00   0.50    1.00    -- -104.82 109.00  37.64   54
 23  \w   -124.00 -94.00   0.50    1.00    -- -104.82 142.00-104.89   60
 24  \w   -166.00-139.00   0.50    1.00    -- -104.82 -46.00-105.41   54
 25  \w   -124.00 -99.00   0.50    1.00    -- -104.82 141.00  85.97   50
 26  \w   -127.00-100.00   0.50    1.00    -- -104.82 -46.00-105.41   54
 27  \w   -175.00-102.00   0.50    1.00    -- -104.82 -46.00 -10.42  146
 28  \w    -62.00 -36.00   0.50    1.00    -- -104.82 143.00 156.38   52
 29  \w   -177.00 -87.00   0.50    1.00    -- -104.82 -65.00  23.65  180
 30  \w    -64.00 -32.00   0.50    1.00    -- -104.82 142.00-104.89   64
 31  \w   -124.00 -67.00   0.50    1.00    -- -104.82 143.00 156.38  114
 32  \w    -66.00 -39.00   0.50    1.00    -- -104.82  61.00   0.00   54
 33  \w    -82.00 -54.00   0.50    1.00    -- -104.82 141.00  85.97   56
 34  \w     38.00 108.00   0.50    1.00    --  107.94-125.00 -90.00  140
 35  \w     80.00 105.00   0.50    1.00    --  107.94 -77.00 -90.00   50
 36  \w     84.00 110.00   0.50    1.00    --  107.94-125.00  60.00   52
 37  \w    133.00 160.00   0.50    1.00    --  107.94  45.00  90.00   54
 38  \w     45.00  97.00   0.50    1.00    --  107.94-125.00 -60.00  104
 39  \w     46.00 100.00   0.50    1.00    --  107.94 -95.00  60.00  108
 40  \w     37.00  65.00   0.50    1.00    --  107.94 -61.00-120.00   56
 41  \w     91.00 178.00   0.50    1.00    --  107.94  61.00-180.00  174
 42  \w    120.00 174.00   0.50    1.00    --  107.94  61.00  60.00  108
 43  \w   -119.00 -30.00   0.50    0.20    --  -46.49 -57.00 150.00  178
 44  \w     34.00 123.00   0.50    0.20    --   49.62  57.00  30.00  178
 45  \w     26.00 123.00   0.50    0.20    --   49.62  77.00-150.00  194
 46  \w     26.00 123.00   0.50    0.20    --   49.62  77.00 -90.00  194
 47  \w     26.00 123.00   0.50    0.20    --   49.62  77.00 -60.00  194
 48  \w     26.00 122.00   0.50    0.20    --   49.62  77.00  30.00  192
;
_diffrn_measurement_device 'four-circle diffractometer'
_diffrn_measurement_device_type 'XtaLAB Synergy, Single source at home/near, HyPix'
_diffrn_measurement_method '\w scans'
_diffrn_orient_matrix_type 'CrysAlisPro convention (1999,Acta A55,543-557)'
_diffrn_orient_matrix_UB_11 -0.0240095000
_diffrn_orient_matrix_UB_12 -0.1031737000
_diffrn_orient_matrix_UB_13 -0.0256070000
_diffrn_orient_matrix_UB_21 -0.1277680000
_diffrn_orient_matrix_UB_22 0.0118601000
_diffrn_orient_matrix_UB_23 -0.0005768000
_diffrn_orient_matrix_UB_31 -0.0188713000
_diffrn_orient_matrix_UB_32 0.0507165000
_diffrn_orient_matrix_UB_33 -0.0518102000
_diffrn_radiation_monochromator mirror
_diffrn_radiation_probe x-ray
_diffrn_radiation_type 'Cu K\a'
_diffrn_radiation_wavelength 1.54184
_diffrn_reflns_av_R_equivalents 0.0692
_diffrn_reflns_av_unetI/netI 0.0272
_diffrn_reflns_Laue_measured_fraction_full 1.000
_diffrn_reflns_Laue_measured_fraction_max 1.000
_diffrn_reflns_limit_h_max 14
_diffrn_reflns_limit_h_min -14
_diffrn_reflns_limit_k_max 15
_diffrn_reflns_limit_k_min -15
_diffrn_reflns_limit_l_max 28
_diffrn_reflns_limit_l_min -32
_diffrn_reflns_number 65295
_diffrn_reflns_point_group_measured_fraction_full 1.000
_diffrn_reflns_point_group_measured_fraction_max 1.000
_diffrn_reflns_theta_full 66.601
_diffrn_reflns_theta_max 66.601
_diffrn_reflns_theta_min 3.316
_diffrn_source 'micro-focus sealed X-ray tube'
_diffrn_source_type 'PhotonJet (Cu) X-ray Source'
_exptl_absorpt_coefficient_mu 7.818
_exptl_absorpt_correction_T_max 1.00000
_exptl_absorpt_correction_T_min 0.25544
_exptl_absorpt_correction_type multi-scan
_exptl_absorpt_process_details
;
CrysAlisPro 1.171.43.94a (Rigaku Oxford Diffraction, 2023)
Empirical absorption correction using spherical harmonics,
implemented in SCALE3 ABSPACK scaling algorithm.
;
_exptl_crystal_colour colourless
_exptl_crystal_colour_primary colourless
_exptl_crystal_density_diffrn 1.551
_exptl_crystal_description block
_exptl_crystal_F_000 1988
_exptl_crystal_size_max 0.1
_exptl_crystal_size_mid 0.1
_exptl_crystal_size_min 0.1
_refine_diff_density_max 1.223
_refine_diff_density_min -1.036
_refine_diff_density_rms 0.070
_refine_ls_extinction_method none
_refine_ls_goodness_of_fit_ref 1.049
_refine_ls_hydrogen_treatment constr
_refine_ls_matrix_type full
_refine_ls_number_parameters 379
_refine_ls_number_reflns 7564
_refine_ls_number_restraints 300
_refine_ls_restrained_S_all 1.035
_refine_ls_R_factor_all 0.0476
_refine_ls_R_factor_gt 0.0433
_refine_ls_shift/su_max 0.001
_refine_ls_shift/su_mean 0.000
_refine_ls_structure_factor_coef Fsqd
_refine_ls_weighting_details 'w=1/[\s^2^(Fo^2^)+(0.0589P)^2^+4.5884P] where P=(Fo^2^+2Fc^2^)/3'
_refine_ls_weighting_scheme calc
_refine_ls_wR_factor_gt 0.1152
_refine_ls_wR_factor_ref 0.1181
_reflns_Friedel_coverage 0.000
_reflns_number_gt 6690
_reflns_number_total 7564
_reflns_threshold_expression 'I > 2\s(I)'
_cod_data_source_file d4sc04229h2.cif
_cod_data_source_block 9962-2-cu_auto
_cod_depositor_comments 'Adding full bibliography for 1572573--1572580.cif.'
_cod_database_code 1572579
_shelx_shelxl_version_number 2014/7
_chemical_oxdiff_formula CHONMnBr
_shelx_space_group_comment
;
The symmetry employed for this shelxl refinement is uniquely defined
by the following loop, which should always be used as a source of
symmetry information in preference to the above space-group names.
They are only intended as comments.
;
_shelx_estimated_absorpt_t_max 0.509
_shelx_estimated_absorpt_t_min 0.509
_olex2_refinement_description
;
1. Uiso/Uaniso restraints and constraints
All non-hydrogen atoms have similar U: within 2A with sigma of 0.04 and sigma
for terminal atoms of 0.08 within 2A
2.a Secondary CH2 refined with riding coordinates:
 C5(H5A,H5B), C3(H3A,H3B), C1(H1A,H1B), C37(H37A,H37B), C18(H18A,H18B), C2(H2A,
 H2B), C4(H4A,H4B)
2.b Aromatic/amide H refined with riding coordinates:
 C26(H26), C27(H27), C28(H28), C29(H29), C30(H30), C13(H13), C14(H14),
 C15(H15), C16(H16), C17(H17), C36(H36), C35(H35), C34(H34), C33(H33), C32(H32),
  C43(H43), C42(H42), C41(H41), C40(H40), C39(H39), C20(H20), C21(H21),
 C22(H22), C23(H23), C24(H24), C11(H11), C10(H10), C9(H9), C8(H8), C7(H7)
2.c Fitted hexagon refined as free rotating group:
 C25(C26,C27,C28,C29,C30), C12(C13,C14,C15,C16,C17), C31(C36,C35,C34,C33,C32),
 C38(C43,C42,C41,C40,C39), C19(C20,C21,C22,C23,C24), C6(C11,C10,C9,C8,C7)
;
_olex2_submission_special_instructions 'No special instructions were received'
_oxdiff_exptl_absorpt_empirical_details
;
Empirical correction (ABSPACK) includes:
- Absorption correction using spherical harmonics
- Frame scaling
;
_oxdiff_exptl_absorpt_empirical_full_max 4.622
_oxdiff_exptl_absorpt_empirical_full_min 0.550

loop_
_space_group_symop_operation_xyz
'x, y, z'
'-x+1/2, y+1/2, -z+1/2'
'-x, -y, -z'
'x-1/2, -y-1/2, z-1/2'

loop_
_atom_site_label
_atom_site_type_symbol
_atom_site_fract_x
_atom_site_fract_y
_atom_site_fract_z
_atom_site_U_iso_or_equiv
_atom_site_adp_type
_atom_site_occupancy
_atom_site_site_symmetry_order
_atom_site_calc_flag
_atom_site_refinement_flags_posn
_atom_site_refinement_flags_adp
_atom_site_refinement_flags_occupancy
_atom_site_disorder_assembly
_atom_site_disorder_group
Br2 Br -0.07310(4) 0.79267(3) 0.37620(2) 0.06454(14) Uani 1 1 d . . . . .
Br4 Br 0.18075(4) 0.61896(4) 0.45839(2) 0.06552(14) Uani 1 1 d . . . . .
Br3 Br -0.05032(5) 0.49554(4) 0.34097(2) 0.08685(18) Uani 1 1 d . . . . .
Br1 Br 0.19339(5) 0.69070(7) 0.31638(2) 0.1176(3) Uani 1 1 d . . . . .
Mn3 Mn 0.06201(5) 0.64993(5) 0.37262(2) 0.05308(16) Uani 1 1 d . . . . .
P2 P 1.05571(7) 0.82144(6) 0.59956(3) 0.04313(19) Uani 1 1 d . U . . .
P1 P 0.56851(7) 0.60389(7) 0.37673(3) 0.0446(2) Uani 1 1 d . U . . .
C5 C 1.0179(3) 0.7164(3) 0.55783(12) 0.0444(7) Uani 1 1 d . U . . .
H5A H 1.0738 0.7093 0.5373 0.053 Uiso 1 1 calc R U . . .
H5B H 1.0190 0.6555 0.5773 0.053 Uiso 1 1 calc R U . . .
C3 C 0.8638(3) 0.6451(3) 0.48727(13) 0.0494(8) Uani 1 1 d . U . . .
H3A H 0.8691 0.5822 0.5055 0.059 Uiso 1 1 calc R U . . .
H3B H 0.9153 0.6418 0.4645 0.059 Uiso 1 1 calc R U . . .
C1 C 0.7127(3) 0.5899(3) 0.41182(13) 0.0486(8) Uani 1 1 d . U . . .
H1A H 0.7244 0.5210 0.4232 0.058 Uiso 1 1 calc R U . . .
H1B H 0.7644 0.6033 0.3899 0.058 Uiso 1 1 calc R U . . .
C25 C 1.19297(15) 0.80708(19) 0.63976(8) 0.0464(7) Uani 1 1 d G U . . .
C26 C 1.2795(2) 0.7574(2) 0.62317(7) 0.0594(9) Uani 1 1 d G U . . .
H26 H 1.2640 0.7256 0.5921 0.071 Uiso 1 1 calc R U . . .
C27 C 1.38920(17) 0.7552(2) 0.65301(10) 0.0709(11) Uani 1 1 d G U . . .
H27 H 1.4471 0.7220 0.6419 0.085 Uiso 1 1 calc R U . . .
C28 C 1.41235(17) 0.8027(2) 0.69944(9) 0.0732(12) Uani 1 1 d G U . . .
H28 H 1.4857 0.8012 0.7194 0.088 Uiso 1 1 calc R U . . .
C29 C 1.3258(2) 0.8523(2) 0.71603(8) 0.0782(13) Uani 1 1 d G U . . .
H29 H 1.3413 0.8841 0.7471 0.094 Uiso 1 1 calc R U . . .
C30 C 1.2161(2) 0.8545(2) 0.68619(9) 0.0669(11) Uani 1 1 d G U . . .
H30 H 1.1582 0.8878 0.6973 0.080 Uiso 1 1 calc R U . . .
C12 C 0.5433(2) 0.52658(18) 0.32222(8) 0.0505(8) Uani 1 1 d G U . . .
C13 C 0.63262(19) 0.4946(2) 0.30123(10) 0.0708(12) Uani 1 1 d G U . . .
H13 H 0.7073 0.5121 0.3162 0.085 Uiso 1 1 calc R U . . .
C14 C 0.6104(3) 0.4366(2) 0.25791(11) 0.0891(16) Uani 1 1 d G U . . .
H14 H 0.6701 0.4152 0.2439 0.107 Uiso 1 1 calc R U . . .
C15 C 0.4988(3) 0.4105(2) 0.23558(9) 0.0871(16) Uani 1 1 d G U . . .
H15 H 0.4839 0.3716 0.2066 0.105 Uiso 1 1 calc R U . . .
C16 C 0.4095(2) 0.4424(2) 0.25657(10) 0.0835(14) Uani 1 1 d G U . . .
H16 H 0.3348 0.4250 0.2416 0.100 Uiso 1 1 calc R U . . .
C17 C 0.43174(18) 0.5005(2) 0.29989(9) 0.0650(10) Uani 1 1 d G U . . .
H17 H 0.3720 0.5219 0.3139 0.078 Uiso 1 1 calc R U . . .
C31 C 0.9511(2) 0.8343(2) 0.63682(9) 0.0525(8) Uani 1 1 d G U . . .
C36 C 0.8708(3) 0.9109(2) 0.62755(11) 0.0784(13) Uani 1 1 d G U . . .
H36 H 0.8728 0.9579 0.6026 0.094 Uiso 1 1 calc R U . . .
C35 C 0.7876(3) 0.9175(3) 0.65563(14) 0.109(2) Uani 1 1 d G U . . .
H35 H 0.7339 0.9688 0.6494 0.131 Uiso 1 1 calc R U . . .
C34 C 0.7846(3) 0.8473(3) 0.69297(13) 0.0985(19) Uani 1 1 d G U . . .
H34 H 0.7289 0.8517 0.7118 0.118 Uiso 1 1 calc R U . . .
C33 C 0.8649(3) 0.7706(3) 0.70223(11) 0.0917(16) Uani 1 1 d G U . . .
H33 H 0.8629 0.7237 0.7272 0.110 Uiso 1 1 calc R U . . .
C32 C 0.9481(2) 0.7641(2) 0.67416(11) 0.0753(12) Uani 1 1 d G U . . .
H32 H 1.0018 0.7128 0.6804 0.090 Uiso 1 1 calc R U . . .
C37 C 1.0567(3) 0.9365(3) 0.56392(15) 0.0540(8) Uani 1 1 d . U . . .
H37A H 0.9854 0.9414 0.5392 0.065 Uiso 1 1 calc R U . . .
H37B H 1.0606 0.9932 0.5865 0.065 Uiso 1 1 calc R U . . .
C38 C 1.1541(2) 0.94401(19) 0.53731(9) 0.0543(9) Uani 1 1 d G U . . .
C43 C 1.1536(2) 0.88954(18) 0.49387(9) 0.0623(10) Uani 1 1 d G U . . .
H43 H 1.0934 0.8464 0.4812 0.075 Uiso 1 1 calc R U . . .
C42 C 1.2429(3) 0.8996(2) 0.46943(10) 0.0819(14) Uani 1 1 d G U . . .
H42 H 1.2426 0.8632 0.4404 0.098 Uiso 1 1 calc R U . . .
C41 C 1.3329(3) 0.9641(3) 0.48843(15) 0.1040(19) Uani 1 1 d G U . . .
H41 H 1.3927 0.9708 0.4721 0.125 Uiso 1 1 calc R U . . .
C40 C 1.3335(2) 1.0186(3) 0.53187(15) 0.109(2) Uani 1 1 d G U . . .
H40 H 1.3937 1.0618 0.5446 0.130 Uiso 1 1 calc R U . . .
C39 C 1.2441(3) 1.0085(2) 0.55631(11) 0.0820(13) Uani 1 1 d G U . . .
H39 H 1.2445 1.0450 0.5854 0.098 Uiso 1 1 calc R U . . .
C18 C 0.4667(3) 0.5735(3) 0.41424(13) 0.0514(8) Uani 1 1 d . U . . .
H18A H 0.4880 0.6090 0.4459 0.062 Uiso 1 1 calc R U . . .
H18B H 0.3924 0.5980 0.3971 0.062 Uiso 1 1 calc R U . . .
C2 C 0.7423(3) 0.6598(3) 0.45741(14) 0.0565(9) Uani 1 1 d . U . . .
H2A H 0.7326 0.7289 0.4461 0.068 Uiso 1 1 calc R U . . .
H2B H 0.6898 0.6475 0.4791 0.068 Uiso 1 1 calc R U . . .
C19 C 0.4567(2) 0.46275(16) 0.42505(9) 0.0517(8) Uani 1 1 d G U . . .
C20 C 0.54577(17) 0.41187(19) 0.45625(9) 0.0555(9) Uani 1 1 d G U . . .
H20 H 0.6122 0.4459 0.4710 0.067 Uiso 1 1 calc R U . . .
C21 C 0.5356(3) 0.31008(19) 0.46538(10) 0.0742(12) Uani 1 1 d G U . . .
H21 H 0.5952 0.2760 0.4862 0.089 Uiso 1 1 calc R U . . .
C22 C 0.4363(3) 0.25916(16) 0.44331(13) 0.0942(17) Uani 1 1 d G U . . .
H22 H 0.4295 0.1911 0.4494 0.113 Uiso 1 1 calc R U . . .
C23 C 0.3472(2) 0.3100(2) 0.41211(12) 0.0933(18) Uani 1 1 d G U . . .
H23 H 0.2808 0.2760 0.3974 0.112 Uiso 1 1 calc R U . . .
C24 C 0.35742(18) 0.4118(2) 0.40298(10) 0.0727(12) Uani 1 1 d G U . . .
H24 H 0.2978 0.4459 0.3821 0.087 Uiso 1 1 calc R U . . .
C6 C 0.5475(3) 0.73131(18) 0.35667(12) 0.0610(10) Uani 1 1 d G U . . .
C11 C 0.6072(3) 0.7678(3) 0.32223(15) 0.0943(16) Uani 1 1 d G U . . .
H11 H 0.6595 0.7270 0.3112 0.113 Uiso 1 1 calc R U . . .
C10 C 0.5887(4) 0.8653(3) 0.30424(17) 0.129(3) Uani 1 1 d G U . . .
H10 H 0.6286 0.8897 0.2812 0.154 Uiso 1 1 calc R U . . .
C9 C 0.5104(5) 0.9263(2) 0.3207(2) 0.156(4) Uani 1 1 d G U . . .
H9 H 0.4980 0.9915 0.3086 0.187 Uiso 1 1 calc R U . . .
C8 C 0.4507(5) 0.8898(3) 0.3551(2) 0.192(5) Uani 1 1 d G U . . .
H8 H 0.3984 0.9306 0.3661 0.230 Uiso 1 1 calc R U . . .
C7 C 0.4692(4) 0.7923(3) 0.37311(18) 0.134(3) Uani 1 1 d G U . . .
H7 H 0.4293 0.7679 0.3962 0.161 Uiso 1 1 calc R U . . .
C4 C 0.8987(3) 0.7304(3) 0.52377(15) 0.0615(10) Uani 1 1 d . U . . .
H4A H 0.8432 0.7366 0.5446 0.074 Uiso 1 1 calc R U . . .
H4B H 0.8977 0.7924 0.5051 0.074 Uiso 1 1 calc R U . . .

loop_
_atom_site_aniso_label
_atom_site_aniso_U_11
_atom_site_aniso_U_22
_atom_site_aniso_U_33
_atom_site_aniso_U_23
_atom_site_aniso_U_13
_atom_site_aniso_U_12
Br2 0.0683(3) 0.0585(2) 0.0713(3) 0.01512(19) 0.0250(2) 0.02115(19)
Br4 0.0639(3) 0.0727(3) 0.0564(2) 0.01260(19) 0.00552(19) 0.0172(2)
Br3 0.1102(4) 0.0640(3) 0.0779(3) -0.0045(2) 0.0023(3) 0.0087(3)
Br1 0.0836(4) 0.1894(7) 0.0954(4) 0.0738(4) 0.0537(3) 0.0587(4)
Mn3 0.0538(3) 0.0594(4) 0.0480(3) 0.0112(3) 0.0157(3) 0.0170(3)
P2 0.0438(4) 0.0446(4) 0.0393(4) -0.0014(3) 0.0054(3) 0.0045(3)
P1 0.0457(4) 0.0484(5) 0.0385(4) -0.0067(3) 0.0068(3) 0.0019(4)
C5 0.0470(17) 0.0460(18) 0.0389(16) 0.0004(13) 0.0064(13) 0.0005(14)
C3 0.0487(19) 0.051(2) 0.0464(18) -0.0004(15) 0.0068(15) -0.0045(15)
C1 0.0427(17) 0.057(2) 0.0461(17) -0.0065(15) 0.0105(14) 0.0019(15)
C25 0.0493(18) 0.0469(18) 0.0403(16) 0.0009(14) 0.0041(14) 0.0026(15)
C26 0.054(2) 0.068(2) 0.052(2) -0.0003(18) 0.0035(16) 0.0116(18)
C27 0.052(2) 0.083(3) 0.072(3) 0.011(2) 0.0028(19) 0.015(2)
C28 0.060(2) 0.078(3) 0.068(3) 0.013(2) -0.015(2) -0.007(2)
C29 0.079(3) 0.085(3) 0.058(2) -0.010(2) -0.011(2) -0.006(3)
C30 0.065(2) 0.075(3) 0.055(2) -0.014(2) 0.0007(19) 0.004(2)
C12 0.067(2) 0.0457(18) 0.0383(16) -0.0040(14) 0.0112(15) -0.0010(16)
C13 0.091(3) 0.067(3) 0.064(2) -0.014(2) 0.039(2) -0.012(2)
C14 0.141(5) 0.069(3) 0.074(3) -0.017(2) 0.060(3) -0.006(3)
C15 0.145(5) 0.067(3) 0.052(2) -0.016(2) 0.027(3) -0.016(3)
C16 0.110(4) 0.081(3) 0.048(2) -0.014(2) -0.006(2) -0.013(3)
C17 0.070(3) 0.071(3) 0.047(2) -0.0103(18) -0.0021(18) 0.002(2)
C31 0.0479(19) 0.063(2) 0.0462(18) -0.0120(16) 0.0088(15) 0.0034(16)
C36 0.065(3) 0.097(3) 0.076(3) 0.000(3) 0.023(2) 0.023(2)
C35 0.084(4) 0.147(6) 0.103(4) -0.008(4) 0.037(3) 0.043(4)
C34 0.072(3) 0.158(6) 0.072(3) -0.035(3) 0.031(3) -0.002(3)
C33 0.087(3) 0.131(5) 0.065(3) 0.000(3) 0.032(3) -0.011(3)
C32 0.082(3) 0.082(3) 0.068(3) 0.004(2) 0.029(2) 0.007(2)
C37 0.055(2) 0.0430(18) 0.061(2) 0.0048(16) 0.0061(17) 0.0082(16)
C38 0.058(2) 0.0411(18) 0.062(2) 0.0124(16) 0.0086(17) 0.0070(16)
C43 0.076(3) 0.049(2) 0.063(2) 0.0105(18) 0.018(2) 0.0079(19)
C42 0.113(4) 0.064(3) 0.081(3) 0.018(2) 0.047(3) 0.019(3)
C41 0.090(4) 0.092(4) 0.146(6) 0.025(4) 0.060(4) 0.002(3)
C40 0.080(4) 0.108(4) 0.145(6) -0.012(4) 0.040(4) -0.028(3)
C39 0.072(3) 0.076(3) 0.099(3) -0.010(3) 0.019(3) -0.015(2)
C18 0.0398(17) 0.070(2) 0.0435(17) -0.0099(16) 0.0077(14) 0.0075(16)
C2 0.0455(19) 0.070(2) 0.052(2) -0.0157(18) 0.0062(15) 0.0002(17)
C19 0.0459(18) 0.072(2) 0.0397(17) -0.0109(16) 0.0158(14) -0.0048(17)
C20 0.054(2) 0.069(2) 0.0439(18) -0.0036(17) 0.0114(16) -0.0025(18)
C21 0.093(3) 0.074(3) 0.062(2) 0.003(2) 0.031(2) 0.002(2)
C22 0.137(5) 0.078(3) 0.082(3) -0.013(3) 0.055(3) -0.032(3)
C23 0.095(4) 0.119(5) 0.073(3) -0.023(3) 0.032(3) -0.056(3)
C24 0.052(2) 0.111(4) 0.056(2) -0.009(2) 0.0134(18) -0.020(2)
C6 0.062(2) 0.049(2) 0.064(2) -0.0049(17) -0.0041(18) 0.0003(18)
C11 0.096(4) 0.069(3) 0.114(4) 0.019(3) 0.017(3) -0.005(3)
C10 0.137(6) 0.085(4) 0.154(6) 0.047(4) 0.010(5) -0.025(4)
C9 0.148(7) 0.062(4) 0.230(10) 0.033(5) -0.018(7) 0.007(4)
C8 0.206(10) 0.082(5) 0.302(13) 0.053(6) 0.089(9) 0.073(6)
C7 0.155(6) 0.074(4) 0.189(8) 0.022(4) 0.071(6) 0.049(4)
C4 0.051(2) 0.068(2) 0.060(2) -0.0161(19) 0.0007(17) 0.0035(18)

loop_
_atom_type_symbol
_atom_type_description
_atom_type_scat_dispersion_real
_atom_type_scat_dispersion_imag
_atom_type_scat_source
C C 0.0181 0.0091 'International Tables Vol C Tables 4.2.6.8 and 6.1.1.4'
H H 0.0000 0.0000 'International Tables Vol C Tables 4.2.6.8 and 6.1.1.4'
Br Br -0.6763 1.2805 'International Tables Vol C Tables 4.2.6.8 and 6.1.1.4'
Mn Mn -0.5299 2.8052 'International Tables Vol C Tables 4.2.6.8 and 6.1.1.4'
P P 0.2955 0.4335 'International Tables Vol C Tables 4.2.6.8 and 6.1.1.4'

loop_
_geom_angle_atom_site_label_1
_geom_angle_atom_site_label_2
_geom_angle_atom_site_label_3
_geom_angle
_geom_angle_site_symmetry_1
_geom_angle_site_symmetry_3
_geom_angle_publ_flag
Br4 Mn3 Br2 109.23(3) . . ?
Br4 Mn3 Br3 109.97(3) . . ?
Br3 Mn3 Br2 109.31(3) . . ?
Br1 Mn3 Br2 111.11(3) . . ?
Br1 Mn3 Br4 107.80(3) . . ?
Br1 Mn3 Br3 109.40(3) . . ?
C5 P2 C37 110.35(17) . . ?
C25 P2 C5 112.20(14) . . ?
C25 P2 C31 109.32(12) . . ?
C25 P2 C37 107.88(16) . . ?
C31 P2 C5 108.85(15) . . ?
C31 P2 C37 108.15(15) . . ?
C1 P1 C18 111.60(16) . . ?
C12 P1 C1 110.68(14) . . ?
C12 P1 C18 109.42(15) . . ?
C12 P1 C6 107.89(14) . . ?
C6 P1 C1 108.52(17) . . ?
C6 P1 C18 108.63(17) . . ?
P2 C5 H5A 109.4 . . ?
P2 C5 H5B 109.4 . . ?
H5A C5 H5B 108.0 . . ?
C4 C5 P2 111.1(2) . . ?
C4 C5 H5A 109.4 . . ?
C4 C5 H5B 109.4 . . ?
H3A C3 H3B 108.1 . . ?
C2 C3 H3A 109.5 . . ?
C2 C3 H3B 109.5 . . ?
C4 C3 H3A 109.5 . . ?
C4 C3 H3B 109.5 . . ?
C4 C3 C2 110.6(3) . . ?
P1 C1 H1A 108.9 . . ?
P1 C1 H1B 108.9 . . ?
H1A C1 H1B 107.7 . . ?
C2 C1 P1 113.3(2) . . ?
C2 C1 H1A 108.9 . . ?
C2 C1 H1B 108.9 . . ?
C26 C25 P2 120.56(13) . . ?
C26 C25 C30 120.0 . . ?
C30 C25 P2 119.14(13) . . ?
C25 C26 H26 120.0 . . ?
C27 C26 C25 120.0 . . ?
C27 C26 H26 120.0 . . ?
C26 C27 H27 120.0 . . ?
C26 C27 C28 120.0 . . ?
C28 C27 H27 120.0 . . ?
C27 C28 H28 120.0 . . ?
C27 C28 C29 120.0 . . ?
C29 C28 H28 120.0 . . ?
C28 C29 H29 120.0 . . ?
C30 C29 C28 120.0 . . ?
C30 C29 H29 120.0 . . ?
C25 C30 H30 120.0 . . ?
C29 C30 C25 120.0 . . ?
C29 C30 H30 120.0 . . ?
C13 C12 P1 121.13(14) . . ?
C13 C12 C17 120.0 . . ?
C17 C12 P1 118.85(14) . . ?
C12 C13 H13 120.0 . . ?
C14 C13 C12 120.0 . . ?
C14 C13 H13 120.0 . . ?
C13 C14 H14 120.0 . . ?
C15 C14 C13 120.0 . . ?
C15 C14 H14 120.0 . . ?
C14 C15 H15 120.0 . . ?
C14 C15 C16 120.0 . . ?
C16 C15 H15 120.0 . . ?
C15 C16 H16 120.0 . . ?
C15 C16 C17 120.0 . . ?
C17 C16 H16 120.0 . . ?
C12 C17 H17 120.0 . . ?
C16 C17 C12 120.0 . . ?
C16 C17 H17 120.0 . . ?
C36 C31 P2 120.82(16) . . ?
C36 C31 C32 120.0 . . ?
C32 C31 P2 119.14(16) . . ?
C31 C36 H36 120.0 . . ?
C31 C36 C35 120.0 . . ?
C35 C36 H36 120.0 . . ?
C36 C35 H35 120.0 . . ?
C36 C35 C34 120.0 . . ?
C34 C35 H35 120.0 . . ?
C35 C34 H34 120.0 . . ?
C35 C34 C33 120.0 . . ?
C33 C34 H34 120.0 . . ?
C34 C33 H33 120.0 . . ?
C32 C33 C34 120.0 . . ?
C32 C33 H33 120.0 . . ?
C31 C32 H32 120.0 . . ?
C33 C32 C31 120.0 . . ?
C33 C32 H32 120.0 . . ?
P2 C37 H37A 108.7 . . ?
P2 C37 H37B 108.7 . . ?
H37A C37 H37B 107.6 . . ?
C38 C37 P2 114.2(2) . . ?
C38 C37 H37A 108.7 . . ?
C38 C37 H37B 108.7 . . ?
C43 C38 C37 121.1(2) . . ?
C43 C38 C39 120.0 . . ?
C39 C38 C37 118.8(2) . . ?
C38 C43 H43 120.0 . . ?
C42 C43 C38 120.0 . . ?
C42 C43 H43 120.0 . . ?
C43 C42 H42 120.0 . . ?
C41 C42 C43 120.0 . . ?
C41 C42 H42 120.0 . . ?
C42 C41 H41 120.0 . . ?
C42 C41 C40 120.0 . . ?
C40 C41 H41 120.0 . . ?
C41 C40 H40 120.0 . . ?
C39 C40 C41 120.0 . . ?
C39 C40 H40 120.0 . . ?
C38 C39 H39 120.0 . . ?
C40 C39 C38 120.0 . . ?
C40 C39 H39 120.0 . . ?
P1 C18 H18A 108.5 . . ?
P1 C18 H18B 108.5 . . ?
H18A C18 H18B 107.5 . . ?
C19 C18 P1 114.9(2) . . ?
C19 C18 H18A 108.5 . . ?
C19 C18 H18B 108.5 . . ?
C3 C2 C1 112.4(3) . . ?
C3 C2 H2A 109.1 . . ?
C3 C2 H2B 109.1 . . ?
C1 C2 H2A 109.1 . . ?
C1 C2 H2B 109.1 . . ?
H2A C2 H2B 107.8 . . ?
C20 C19 C18 120.8(2) . . ?
C20 C19 C24 120.0 . . ?
C24 C19 C18 119.2(2) . . ?
C19 C20 H20 120.0 . . ?
C19 C20 C21 120.0 . . ?
C21 C20 H20 120.0 . . ?
C20 C21 H21 120.0 . . ?
C22 C21 C20 120.0 . . ?
C22 C21 H21 120.0 . . ?
C21 C22 H22 120.0 . . ?
C23 C22 C21 120.0 . . ?
C23 C22 H22 120.0 . . ?
C22 C23 H23 120.0 . . ?
C22 C23 C24 120.0 . . ?
C24 C23 H23 120.0 . . ?
C19 C24 H24 120.0 . . ?
C23 C24 C19 120.0 . . ?
C23 C24 H24 120.0 . . ?
C11 C6 P1 118.8(2) . . ?
C11 C6 C7 120.0 . . ?
C7 C6 P1 121.2(2) . . ?
C6 C11 H11 120.0 . . ?
C10 C11 C6 120.0 . . ?
C10 C11 H11 120.0 . . ?
C11 C10 H10 120.0 . . ?
C11 C10 C9 120.0 . . ?
C9 C10 H10 120.0 . . ?
C10 C9 H9 120.0 . . ?
C10 C9 C8 120.0 . . ?
C8 C9 H9 120.0 . . ?
C9 C8 H8 120.0 . . ?
C9 C8 C7 120.0 . . ?
C7 C8 H8 120.0 . . ?
C6 C7 H7 120.0 . . ?
C8 C7 C6 120.0 . . ?
C8 C7 H7 120.0 . . ?
C5 C4 H4A 108.9 . . ?
C5 C4 H4B 108.9 . . ?
C3 C4 C5 113.2(3) . . ?
C3 C4 H4A 108.9 . . ?
C3 C4 H4B 108.9 . . ?
H4A C4 H4B 107.7 . . ?

loop_
_geom_bond_atom_site_label_1
_geom_bond_atom_site_label_2
_geom_bond_distance
_geom_bond_site_symmetry_2
_geom_bond_publ_flag
Br2 Mn3 2.5173(7) . ?
Br4 Mn3 2.4963(7) . ?
Br3 Mn3 2.5089(9) . ?
Br1 Mn3 2.4923(8) . ?
P2 C5 1.800(3) . ?
P2 C25 1.7803(18) . ?
P2 C31 1.791(2) . ?
P2 C37 1.819(4) . ?
P1 C1 1.797(3) . ?
P1 C12 1.7815(18) . ?
P1 C18 1.805(4) . ?
P1 C6 1.786(2) . ?
C5 H5A 0.9700 . ?
C5 H5B 0.9700 . ?
C5 C4 1.539(5) . ?
C3 H3A 0.9700 . ?
C3 H3B 0.9700 . ?
C3 C2 1.521(5) . ?
C3 C4 1.510(5) . ?
C1 H1A 0.9700 . ?
C1 H1B 0.9700 . ?
C1 C2 1.534(5) . ?
C25 C26 1.3900 . ?
C25 C30 1.3900 . ?
C26 H26 0.9300 . ?
C26 C27 1.3900 . ?
C27 H27 0.9300 . ?
C27 C28 1.3900 . ?
C28 H28 0.9300 . ?
C28 C29 1.3900 . ?
C29 H29 0.9300 . ?
C29 C30 1.3900 . ?
C30 H30 0.9300 . ?
C12 C13 1.3900 . ?
C12 C17 1.3900 . ?
C13 H13 0.9300 . ?
C13 C14 1.3900 . ?
C14 H14 0.9300 . ?
C14 C15 1.3900 . ?
C15 H15 0.9300 . ?
C15 C16 1.3900 . ?
C16 H16 0.9300 . ?
C16 C17 1.3900 . ?
C17 H17 0.9300 . ?
C31 C36 1.3900 . ?
C31 C32 1.3900 . ?
C36 H36 0.9300 . ?
C36 C35 1.3900 . ?
C35 H35 0.9300 . ?
C35 C34 1.3900 . ?
C34 H34 0.9300 . ?
C34 C33 1.3900 . ?
C33 H33 0.9300 . ?
C33 C32 1.3900 . ?
C32 H32 0.9300 . ?
C37 H37A 0.9700 . ?
C37 H37B 0.9700 . ?
C37 C38 1.511(4) . ?
C38 C43 1.3900 . ?
C38 C39 1.3900 . ?
C43 H43 0.9300 . ?
C43 C42 1.3900 . ?
C42 H42 0.9300 . ?
C42 C41 1.3900 . ?
C41 H41 0.9300 . ?
C41 C40 1.3900 . ?
C40 H40 0.9300 . ?
C40 C39 1.3900 . ?
C39 H39 0.9300 . ?
C18 H18A 0.9700 . ?
C18 H18B 0.9700 . ?
C18 C19 1.516(4) . ?
C2 H2A 0.9700 . ?
C2 H2B 0.9700 . ?
C19 C20 1.3900 . ?
C19 C24 1.3900 . ?
C20 H20 0.9300 . ?
C20 C21 1.3900 . ?
C21 H21 0.9300 . ?
C21 C22 1.3900 . ?
C22 H22 0.9300 . ?
C22 C23 1.3900 . ?
C23 H23 0.9300 . ?
C23 C24 1.3900 . ?
C24 H24 0.9300 . ?
C6 C11 1.3900 . ?
C6 C7 1.3900 . ?
C11 H11 0.9300 . ?
C11 C10 1.3900 . ?
C10 H10 0.9300 . ?
C10 C9 1.3900 . ?
C9 H9 0.9300 . ?
C9 C8 1.3900 . ?
C8 H8 0.9300 . ?
C8 C7 1.3900 . ?
C7 H7 0.9300 . ?
C4 H4A 0.9700 . ?
C4 H4B 0.9700 . ?

loop_
_geom_torsion_atom_site_label_1
_geom_torsion_atom_site_label_2
_geom_torsion_atom_site_label_3
_geom_torsion_atom_site_label_4
_geom_torsion
_geom_torsion_site_symmetry_1
_geom_torsion_site_symmetry_2
_geom_torsion_site_symmetry_3
_geom_torsion_site_symmetry_4
_geom_torsion_publ_flag
P2 C5 C4 C3 178.9(3) . . . . ?
P2 C25 C26 C27 173.7(2) . . . . ?
P2 C25 C30 C29 -173.8(2) . . . . ?
P2 C31 C36 C35 177.6(2) . . . . ?
P2 C31 C32 C33 -177.6(2) . . . . ?
P2 C37 C38 C43 75.5(3) . . . . ?
P2 C37 C38 C39 -106.0(3) . . . . ?
P1 C1 C2 C3 178.7(3) . . . . ?
P1 C12 C13 C14 -178.3(2) . . . . ?
P1 C12 C17 C16 178.3(2) . . . . ?
P1 C18 C19 C20 68.6(3) . . . . ?
P1 C18 C19 C24 -110.8(2) . . . . ?
P1 C6 C11 C10 177.1(3) . . . . ?
P1 C6 C7 C8 -177.0(3) . . . . ?
C5 P2 C25 C26 33.3(2) . . . . ?
C5 P2 C25 C30 -152.97(17) . . . . ?
C5 P2 C31 C36 -105.9(2) . . . . ?
C5 P2 C31 C32 71.7(2) . . . . ?
C5 P2 C37 C38 -70.8(3) . . . . ?
C1 P1 C12 C13 -23.2(2) . . . . ?
C1 P1 C12 C17 158.50(19) . . . . ?
C1 P1 C18 C19 -72.6(3) . . . . ?
C1 P1 C6 C11 66.2(3) . . . . ?
C1 P1 C6 C7 -116.8(3) . . . . ?
C25 P2 C5 C4 179.7(2) . . . . ?
C25 P2 C31 C36 131.23(19) . . . . ?
C25 P2 C31 C32 -51.2(2) . . . . ?
C25 P2 C37 C38 52.1(3) . . . . ?
C25 C26 C27 C28 0.0 . . . . ?
C26 C25 C30 C29 0.0 . . . . ?
C26 C27 C28 C29 0.0 . . . . ?
C27 C28 C29 C30 0.0 . . . . ?
C28 C29 C30 C25 0.0 . . . . ?
C30 C25 C26 C27 0.0 . . . . ?
C12 P1 C1 C2 176.2(3) . . . . ?
C12 P1 C18 C19 50.2(3) . . . . ?
C12 P1 C6 C11 -53.8(3) . . . . ?
C12 P1 C6 C7 123.3(3) . . . . ?
C12 C13 C14 C15 0.0 . . . . ?
C13 C12 C17 C16 0.0 . . . . ?
C13 C14 C15 C16 0.0 . . . . ?
C14 C15 C16 C17 0.0 . . . . ?
C15 C16 C17 C12 0.0 . . . . ?
C17 C12 C13 C14 0.0 . . . . ?
C31 P2 C5 C4 58.5(3) . . . . ?
C31 P2 C25 C26 154.15(17) . . . . ?
C31 P2 C25 C30 -32.12(19) . . . . ?
C31 P2 C37 C38 170.3(2) . . . . ?
C31 C36 C35 C34 0.0 . . . . ?
C36 C31 C32 C33 0.0 . . . . ?
C36 C35 C34 C33 0.0 . . . . ?
C35 C34 C33 C32 0.0 . . . . ?
C34 C33 C32 C31 0.0 . . . . ?
C32 C31 C36 C35 0.0 . . . . ?
C37 P2 C5 C4 -60.0(3) . . . . ?
C37 P2 C25 C26 -88.5(2) . . . . ?
C37 P2 C25 C30 85.3(2) . . . . ?
C37 P2 C31 C36 14.0(2) . . . . ?
C37 P2 C31 C32 -168.4(2) . . . . ?
C37 C38 C43 C42 178.4(3) . . . . ?
C37 C38 C39 C40 -178.5(3) . . . . ?
C38 C43 C42 C41 0.0 . . . . ?
C43 C38 C39 C40 0.0 . . . . ?
C43 C42 C41 C40 0.0 . . . . ?
C42 C41 C40 C39 0.0 . . . . ?
C41 C40 C39 C38 0.0 . . . . ?
C39 C38 C43 C42 0.0 . . . . ?
C18 P1 C1 C2 -61.7(3) . . . . ?
C18 P1 C12 C13 -146.59(19) . . . . ?
C18 P1 C12 C17 35.1(2) . . . . ?
C18 P1 C6 C11 -172.3(2) . . . . ?
C18 P1 C6 C7 4.7(3) . . . . ?
C18 C19 C20 C21 -179.4(2) . . . . ?
C18 C19 C24 C23 179.4(2) . . . . ?
C2 C3 C4 C5 175.9(3) . . . . ?
C19 C20 C21 C22 0.0 . . . . ?
C20 C19 C24 C23 0.0 . . . . ?
C20 C21 C22 C23 0.0 . . . . ?
C21 C22 C23 C24 0.0 . . . . ?
C22 C23 C24 C19 0.0 . . . . ?
C24 C19 C20 C21 0.0 . . . . ?
C6 P1 C1 C2 57.9(3) . . . . ?
C6 P1 C12 C13 95.39(19) . . . . ?
C6 P1 C12 C17 -82.90(19) . . . . ?
C6 P1 C18 C19 167.8(2) . . . . ?
C6 C11 C10 C9 0.0 . . . . ?
C11 C6 C7 C8 0.0 . . . . ?
C11 C10 C9 C8 0.0 . . . . ?
C10 C9 C8 C7 0.0 . . . . ?
C9 C8 C7 C6 0.0 . . . . ?
C7 C6 C11 C10 0.0 . . . . ?
C4 C3 C2 C1 166.4(3) . . . . ?
